data_2230446
loop_
_publ_author_name
'Manickkam, Vaduganathan'
'Kalaivani, Doraisamyraja'
'Rajeswari, S.'

_publ_section_title
;
 Triethylammonium
 [2-ethoxycarbonyl-2-(2-methylbenzyl)-6,9-dinitro-3-oxobicyclo[3.3.1]non-6-en-8-ylidene]azinate
;
_journal_coeditor_code PV2406
_journal_issue 6
_journal_name_full 'Acta Crystallographica Section E'
_journal_page_first o1469
_journal_paper_doi 10.1107/S1600536811018095
_journal_volume 67
_journal_year 2011
_chemical_formula_iupac 'C6 H16 N +, C20 H20 N3 O9 -'
_chemical_formula_moiety 'C6 H16 N +, C20 H20 N3 O9 -'
_chemical_formula_sum 'C26 H36 N4 O9'
_chemical_formula_weight 548.59
_chemical_name_systematic
;
Triethylammonium [2-ethoxycarbonyl-2-(2-methylbenzyl)-6,9-dinitro-
3-oxobicyclo[3.3.1]non-6-en-8-ylidene]azinate
;
_space_group_IT_number 2
_symmetry_cell_setting triclinic
_symmetry_space_group_name_Hall '-P 1'
_symmetry_space_group_name_H-M 'P -1'
_atom_sites_solution_hydrogens geom
_atom_sites_solution_primary direct
_atom_sites_solution_secondary difmap
_audit_creation_method SHELXL-97
_cell_angle_alpha 97.103(2)
_cell_angle_beta 100.991(5)
_cell_angle_gamma 93.283(2)
_cell_formula_units_Z 2
_cell_length_a 8.2820(3)
_cell_length_b 10.9776(4)
_cell_length_c 15.9881(6)
_cell_measurement_reflns_used 7927
_cell_measurement_temperature 293(2)
_cell_measurement_theta_max 23.75
_cell_measurement_theta_min 2.14
_cell_volume 1411.08(9)
_computing_cell_refinement 'SAINT-Plus (Bruker, 2004)'
_computing_data_collection 'APEX2 (Bruker, 2004)'
_computing_data_reduction 'SAINT-Plus (Bruker, 2004)'
_computing_molecular_graphics 'ORTEP-3 (Farrugia, 1997) and Mercury (Macrae <i>et al.</i>, 2008)'
_computing_publication_material 'SHELXL97 (Sheldrick, 2008)'
_computing_structure_refinement 'SHELXL97 (Sheldrick, 2008)'
_computing_structure_solution 'SIR92 (Altomare <i>et al.</i>, 1993)'
_diffrn_ambient_temperature 293(2)
_diffrn_measured_fraction_theta_full 0.996
_diffrn_measured_fraction_theta_max 0.996
_diffrn_measurement_device_type 'Bruker Kappa APEXII CCD'
_diffrn_measurement_method '\w and \f'
_diffrn_radiation_monochromator graphite
_diffrn_radiation_source 'fine-focus sealed tube'
_diffrn_radiation_type MoK\a
_diffrn_radiation_wavelength 0.71073
_diffrn_reflns_av_R_equivalents 0.0272
_diffrn_reflns_av_sigmaI/netI 0.0201
_diffrn_reflns_limit_h_max 6
_diffrn_reflns_limit_h_min -9
_diffrn_reflns_limit_k_max 12
_diffrn_reflns_limit_k_min -12
_diffrn_reflns_limit_l_max 18
_diffrn_reflns_limit_l_min -18
_diffrn_reflns_number 25290
_diffrn_reflns_theta_full 24.63
_diffrn_reflns_theta_max 24.63
_diffrn_reflns_theta_min 1.31
_diffrn_standards_decay_% 0
_diffrn_standards_number 0
_exptl_absorpt_coefficient_mu 0.098
_exptl_absorpt_correction_T_max 0.9806
_exptl_absorpt_correction_T_min 0.9712
_exptl_absorpt_correction_type multi-scan
_exptl_absorpt_process_details '(SADABS; Bruker, 2004)'
_exptl_crystal_colour red
_exptl_crystal_density_diffrn 1.291
_exptl_crystal_density_method 'not measured'
_exptl_crystal_description prism
_exptl_crystal_F_000 584
_exptl_crystal_size_max 0.30
_exptl_crystal_size_mid 0.25
_exptl_crystal_size_min 0.20
_refine_diff_density_max 0.422
_refine_diff_density_min -0.230
_refine_ls_extinction_method none
_refine_ls_goodness_of_fit_ref 1.065
_refine_ls_hydrogen_treatment mixed
_refine_ls_matrix_type full
_refine_ls_number_parameters 361
_refine_ls_number_reflns 4754
_refine_ls_number_restraints 0
_refine_ls_restrained_S_all 1.065
_refine_ls_R_factor_all 0.0773
_refine_ls_R_factor_gt 0.0542
_refine_ls_shift/su_max 0.000
_refine_ls_shift/su_mean 0.000
_refine_ls_structure_factor_coef Fsqd
_refine_ls_weighting_details 'calc w=1/[\s^2^(Fo^2^)+(0.1121P)^2^+0.3791P] where P=(Fo^2^+2Fc^2^)/3'
_refine_ls_weighting_scheme calc
_refine_ls_wR_factor_gt 0.1632
_refine_ls_wR_factor_ref 0.1965
_reflns_number_gt 3459
_reflns_number_total 4754
_reflns_threshold_expression I>2\s(I)
_cod_data_source_file pv2406.cif
_cod_data_source_block I
_cod_database_code 2230446
_cod_database_fobs_code 2230446

loop_
_symmetry_equiv_pos_as_xyz
'x, y, z'
'-x, -y, -z'

loop_
_atom_site_type_symbol
_atom_site_label
_atom_site_fract_x
_atom_site_fract_y
_atom_site_fract_z
_atom_site_U_iso_or_equiv
_atom_site_adp_type
_atom_site_calc_flag
_atom_site_refinement_flags
_atom_site_occupancy
_atom_site_symmetry_multiplicity
_atom_site_disorder_assembly
_atom_site_disorder_group
C C1 0.8740(3) 0.2324(2) 0.75355(15) 0.0522(6) Uani d . 1 1 . .
H H1 0.8218 0.1492 0.7321 0.063 Uiso calc R 1 1 . .
C C2 0.8230(3) 0.27903(19) 0.83970(14) 0.0466(5) Uani d . 1 1 . .
C C3 0.9196(3) 0.4041(2) 0.87753(14) 0.0496(5) Uani d . 1 1 . .
C C4 1.1035(3) 0.4074(3) 0.88464(16) 0.0614(7) Uani d . 1 1 . .
H H4A 1.1501 0.3579 0.9280 0.074 Uiso calc R 1 1 . .
H H4B 1.1517 0.4915 0.9024 0.074 Uiso calc R 1 1 . .
C C5 1.1458(3) 0.3578(3) 0.79762(17) 0.0646(7) Uani d . 1 1 . .
H H5 1.2655 0.3548 0.8043 0.078 Uiso calc R 1 1 . .
C C6 1.0857(3) 0.4370(3) 0.73069(16) 0.0602(6) Uani d . 1 1 . .
C C7 0.9348(3) 0.4139(2) 0.67895(15) 0.0563(6) Uani d . 1 1 . .
H H7 0.9016 0.4654 0.6380 0.068 Uiso calc R 1 1 . .
C C8 0.8283(3) 0.3146(2) 0.68587(14) 0.0503(5) Uani d . 1 1 . .
C C9 1.0620(3) 0.2288(3) 0.77050(17) 0.0633(7) Uani d . 1 1 . .
H H9 1.0942 0.1803 0.8176 0.076 Uiso calc R 1 1 . .
C C10 0.6325(3) 0.2887(2) 0.82428(16) 0.0529(6) Uani d . 1 1 . .
H H10A 0.6111 0.3723 0.8144 0.064 Uiso calc R 1 1 . .
H H10B 0.5819 0.2346 0.7721 0.064 Uiso calc R 1 1 . .
C C11 0.5488(2) 0.2574(2) 0.89530(15) 0.0503(6) Uani d . 1 1 . .
C C12 0.4672(3) 0.1425(2) 0.8923(2) 0.0699(8) Uani d . 1 1 . .
C C13 0.3932(4) 0.1216(4) 0.9618(3) 0.1014(13) Uani d . 1 1 . .
H H13 0.3374 0.0454 0.9611 0.122 Uiso calc R 1 1 . .
C C14 0.4015(5) 0.2119(6) 1.0311(3) 0.1091(14) Uani d . 1 1 . .
H H14 0.3526 0.1958 1.0767 0.131 Uiso calc R 1 1 . .
C C15 0.4793(4) 0.3219(4) 1.0328(2) 0.0907(10) Uani d . 1 1 . .
H H15 0.4843 0.3827 1.0794 0.109 Uiso calc R 1 1 . .
C C16 0.5510(3) 0.3450(3) 0.96667(18) 0.0656(7) Uani d . 1 1 . .
H H16 0.6040 0.4227 0.9688 0.079 Uiso calc R 1 1 . .
C C17 0.4587(5) 0.0413(3) 0.8189(3) 0.1157(14) Uani d . 1 1 . .
H H17A 0.4167 0.0711 0.7657 0.173 Uiso calc R 1 1 . .
H H17B 0.3869 -0.0270 0.8257 0.173 Uiso calc R 1 1 . .
H H17C 0.5672 0.0151 0.8184 0.173 Uiso calc R 1 1 . .
C C18 0.8679(3) 0.1858(2) 0.90228(17) 0.0548(6) Uani d . 1 1 . .
C C19 0.9359(4) 0.1581(3) 1.0482(2) 0.0841(9) Uani d . 1 1 . .
H H19A 0.8604 0.0844 1.0323 0.101 Uiso calc R 1 1 . .
H H19B 1.0477 0.1337 1.0534 0.101 Uiso calc R 1 1 . .
C C20 0.9144(5) 0.2231(4) 1.1295(2) 0.1043(12) Uani d . 1 1 . .
H H20A 0.9940 0.2931 1.1465 0.156 Uiso calc R 1 1 . .
H H20B 0.9297 0.1690 1.1726 0.156 Uiso calc R 1 1 . .
H H20C 0.8051 0.2503 1.1231 0.156 Uiso calc R 1 1 . .
C C21 0.7584(5) 0.7677(5) 0.5416(3) 0.1150(14) Uani d . 1 1 . .
H H21A 0.8417 0.7901 0.5937 0.138 Uiso calc R 1 1 . .
H H21B 0.7635 0.8324 0.5058 0.138 Uiso calc R 1 1 . .
C C22 0.7964(7) 0.6475(5) 0.4941(3) 0.1389(19) Uani d . 1 1 . .
H H22A 0.7931 0.5834 0.5296 0.208 Uiso calc R 1 1 . .
H H22B 0.9043 0.6572 0.4808 0.208 Uiso calc R 1 1 . .
H H22C 0.7158 0.6260 0.4417 0.208 Uiso calc R 1 1 . .
C C23 0.5420(6) 0.8821(3) 0.5943(2) 0.1097(14) Uani d . 1 1 . .
H H23A 0.5659 0.9386 0.5553 0.132 Uiso calc R 1 1 . .
H H23B 0.6075 0.9122 0.6509 0.132 Uiso calc R 1 1 . .
C C24 0.3634(7) 0.8812(5) 0.5984(3) 0.1381(18) Uani d . 1 1 . .
H H24A 0.2981 0.8418 0.5446 0.207 Uiso calc R 1 1 . .
H H24B 0.3345 0.9643 0.6093 0.207 Uiso calc R 1 1 . .
H H24C 0.3426 0.8367 0.6439 0.207 Uiso calc R 1 1 . .
C C25 0.5726(4) 0.6660(3) 0.62405(19) 0.0764(8) Uani d . 1 1 . .
H H25A 0.5936 0.5860 0.5969 0.092 Uiso calc R 1 1 . .
H H25B 0.4593 0.6606 0.6320 0.092 Uiso calc R 1 1 . .
C C26 0.6848(6) 0.6938(5) 0.7104(2) 0.1209(14) Uani d . 1 1 . .
H H26A 0.7975 0.6952 0.7035 0.181 Uiso calc R 1 1 . .
H H26B 0.6641 0.6314 0.7450 0.181 Uiso calc R 1 1 . .
H H26C 0.6647 0.7726 0.7381 0.181 Uiso calc R 1 1 . .
N N1 1.1922(3) 0.5370(3) 0.71987(16) 0.0803(7) Uani d . 1 1 . .
N N2 0.6879(3) 0.2852(2) 0.62465(13) 0.0589(5) Uani d . 1 1 . .
N N3 1.1120(4) 0.1648(3) 0.6904(2) 0.0924(9) Uani d . 1 1 . .
N N4 0.5911(3) 0.7588(2) 0.56488(14) 0.0652(6) Uani d . 1 1 . .
O O1 0.8513(2) 0.49432(16) 0.89576(13) 0.0696(5) Uani d . 1 1 . .
O O2 1.3326(3) 0.5515(3) 0.76464(16) 0.1121(9) Uani d . 1 1 . .
O O3 1.1441(3) 0.6069(2) 0.66769(16) 0.1045(8) Uani d . 1 1 . .
O O4 0.6478(2) 0.35738(18) 0.56828(12) 0.0768(6) Uani d . 1 1 . .
O O5 0.5978(2) 0.18796(18) 0.62164(12) 0.0731(5) Uani d . 1 1 . .
O O6 1.0281(5) 0.0774(4) 0.6518(3) 0.186(2) Uani d . 1 1 . .
O O7 1.2365(4) 0.2025(3) 0.67191(19) 0.1193(10) Uani d . 1 1 . .
O O8 0.8667(3) 0.07679(17) 0.88015(14) 0.0816(6) Uani d . 1 1 . .
O O9 0.9032(2) 0.23944(15) 0.98232(11) 0.0595(5) Uani d . 1 1 . .
H H1A 0.514(4) 0.723(3) 0.513(2) 0.095(10) Uiso d . 1 1 . .

loop_
_atom_site_aniso_label
_atom_site_aniso_U_11
_atom_site_aniso_U_22
_atom_site_aniso_U_33
_atom_site_aniso_U_12
_atom_site_aniso_U_13
_atom_site_aniso_U_23
C1 0.0455(12) 0.0509(13) 0.0581(14) 0.0135(10) 0.0020(10) 0.0073(10)
C2 0.0407(11) 0.0461(12) 0.0531(13) 0.0101(9) 0.0025(9) 0.0144(10)
C3 0.0502(13) 0.0544(14) 0.0450(12) 0.0042(10) 0.0049(9) 0.0162(10)
C4 0.0473(13) 0.0828(17) 0.0515(14) -0.0030(12) -0.0030(10) 0.0225(12)
C5 0.0355(12) 0.097(2) 0.0641(16) 0.0140(12) 0.0045(10) 0.0258(14)
C6 0.0472(13) 0.0812(17) 0.0544(14) 0.0032(12) 0.0098(11) 0.0187(12)
C7 0.0554(14) 0.0666(15) 0.0481(13) 0.0146(11) 0.0067(10) 0.0136(11)
C8 0.0451(12) 0.0563(13) 0.0467(12) 0.0123(10) 0.0005(9) 0.0063(10)
C9 0.0540(14) 0.0765(17) 0.0651(16) 0.0282(12) 0.0135(12) 0.0193(13)
C10 0.0403(12) 0.0554(13) 0.0621(14) 0.0109(10) 0.0007(10) 0.0158(11)
C11 0.0336(11) 0.0555(13) 0.0607(14) 0.0095(9) 0.0008(9) 0.0145(11)
C12 0.0512(14) 0.0622(16) 0.090(2) -0.0012(12) -0.0058(13) 0.0210(14)
C13 0.0624(19) 0.112(3) 0.140(4) -0.0064(18) 0.017(2) 0.070(3)
C14 0.071(2) 0.185(5) 0.089(3) 0.037(3) 0.0249(19) 0.061(3)
C15 0.0661(19) 0.144(3) 0.067(2) 0.039(2) 0.0154(15) 0.016(2)
C16 0.0492(14) 0.0706(16) 0.0715(18) 0.0159(12) 0.0008(12) 0.0013(14)
C17 0.115(3) 0.070(2) 0.141(3) -0.0095(19) -0.013(2) 0.001(2)
C18 0.0427(12) 0.0555(15) 0.0689(17) 0.0116(10) 0.0055(11) 0.0248(12)
C19 0.086(2) 0.089(2) 0.084(2) 0.0114(16) 0.0068(16) 0.0532(18)
C20 0.140(3) 0.108(3) 0.063(2) 0.007(2) 0.002(2) 0.0350(19)
C21 0.102(3) 0.162(4) 0.076(2) -0.021(3) 0.007(2) 0.028(2)
C22 0.151(4) 0.189(5) 0.110(3) 0.092(4) 0.062(3) 0.059(3)
C23 0.172(4) 0.066(2) 0.080(2) 0.015(2) 0.004(2) 0.0009(17)
C24 0.169(5) 0.129(4) 0.124(4) 0.081(3) 0.043(3) 0.000(3)
C25 0.0835(19) 0.0757(18) 0.0698(18) 0.0101(15) 0.0087(14) 0.0179(15)
C26 0.134(3) 0.157(4) 0.069(2) 0.027(3) -0.003(2) 0.035(2)
N1 0.0673(16) 0.112(2) 0.0616(14) -0.0132(14) 0.0121(12) 0.0218(14)
N2 0.0590(12) 0.0628(13) 0.0491(12) 0.0116(10) -0.0013(9) 0.0009(10)
N3 0.0744(18) 0.112(2) 0.097(2) 0.0466(17) 0.0251(16) 0.0115(18)
N4 0.0697(14) 0.0672(14) 0.0525(13) 0.0033(11) -0.0024(11) 0.0083(10)
O1 0.0712(12) 0.0495(10) 0.0882(13) 0.0030(8) 0.0177(10) 0.0084(9)
O2 0.0651(14) 0.168(2) 0.0964(17) -0.0373(15) 0.0001(12) 0.0372(16)
O3 0.1073(18) 0.1152(18) 0.0907(16) -0.0244(14) 0.0072(13) 0.0478(15)
O4 0.0826(13) 0.0792(13) 0.0575(11) 0.0114(10) -0.0186(9) 0.0151(9)
O5 0.0713(12) 0.0704(12) 0.0649(12) -0.0075(9) -0.0074(9) -0.0011(9)
O6 0.136(3) 0.192(4) 0.211(4) 0.007(3) 0.071(3) -0.104(3)
O7 0.115(2) 0.155(2) 0.114(2) 0.0553(18) 0.0610(17) 0.0409(18)
O8 0.0982(15) 0.0547(12) 0.0933(15) 0.0237(10) 0.0076(11) 0.0260(10)
O9 0.0564(10) 0.0650(10) 0.0585(11) 0.0075(8) 0.0008(8) 0.0295(9)

loop_
_atom_type_symbol
_atom_type_description
_atom_type_scat_dispersion_real
_atom_type_scat_dispersion_imag
_atom_type_scat_source
C C 0.0033 0.0016 'International Tables Vol C Tables 4.2.6.8 and 6.1.1.4'
H H 0.0000 0.0000 'International Tables Vol C Tables 4.2.6.8 and 6.1.1.4'
N N 0.0061 0.0033 'International Tables Vol C Tables 4.2.6.8 and 6.1.1.4'
O O 0.0106 0.0060 'International Tables Vol C Tables 4.2.6.8 and 6.1.1.4'

loop_
_geom_angle_atom_site_label_1
_geom_angle_atom_site_label_2
_geom_angle_atom_site_label_3
_geom_angle_site_symmetry_1
_geom_angle_site_symmetry_3
_geom_angle
_geom_angle_publ_flag
C8 C1 C9 . . 107.6(2) ?
C8 C1 C2 . . 112.97(17) ?
C9 C1 C2 . . 108.35(19) ?
C8 C1 H1 . . 109.3 ?
C9 C1 H1 . . 109.3 ?
C2 C1 H1 . . 109.3 ?
C18 C2 C3 . . 109.13(18) ?
C18 C2 C1 . . 108.56(18) ?
C3 C2 C1 . . 108.86(18) ?
C18 C2 C10 . . 108.64(17) ?
C3 C2 C10 . . 111.77(18) ?
C1 C2 C10 . . 109.82(18) ?
O1 C3 C4 . . 122.3(2) ?
O1 C3 C2 . . 122.0(2) ?
C4 C3 C2 . . 115.6(2) ?
C3 C4 C5 . . 110.53(19) ?
C3 C4 H4A . . 109.5 ?
C5 C4 H4A . . 109.5 ?
C3 C4 H4B . . 109.5 ?
C5 C4 H4B . . 109.5 ?
H4A C4 H4B . . 108.1 ?
C6 C5 C9 . . 109.4(2) ?
C6 C5 C4 . . 111.0(2) ?
C9 C5 C4 . . 107.7(2) ?
C6 C5 H5 . . 109.6 ?
C9 C5 H5 . . 109.6 ?
C4 C5 H5 . . 109.6 ?
C7 C6 N1 . . 119.4(2) ?
C7 C6 C5 . . 121.8(2) ?
N1 C6 C5 . . 118.7(2) ?
C6 C7 C8 . . 121.2(2) ?
C6 C7 H7 . . 119.4 ?
C8 C7 H7 . . 119.4 ?
N2 C8 C7 . . 118.8(2) ?
N2 C8 C1 . . 119.8(2) ?
C7 C8 C1 . . 121.1(2) ?
C5 C9 N3 . . 112.2(2) ?
C5 C9 C1 . . 110.36(19) ?
N3 C9 C1 . . 109.2(2) ?
C5 C9 H9 . . 108.3 ?
N3 C9 H9 . . 108.3 ?
C1 C9 H9 . . 108.3 ?
C11 C10 C2 . . 116.14(18) ?
C11 C10 H10A . . 108.3 ?
C2 C10 H10A . . 108.3 ?
C11 C10 H10B . . 108.3 ?
C2 C10 H10B . . 108.3 ?
H10A C10 H10B . . 107.4 ?
C12 C11 C16 . . 118.1(2) ?
C12 C11 C10 . . 121.8(2) ?
C16 C11 C10 . . 120.1(2) ?
C11 C12 C13 . . 117.7(3) ?
C11 C12 C17 . . 122.4(3) ?
C13 C12 C17 . . 119.9(3) ?
C14 C13 C12 . . 121.3(3) ?
C14 C13 H13 . . 119.3 ?
C12 C13 H13 . . 119.3 ?
C15 C14 C13 . . 120.2(3) ?
C15 C14 H14 . . 119.9 ?
C13 C14 H14 . . 119.9 ?
C14 C15 C16 . . 119.8(4) ?
C14 C15 H15 . . 120.1 ?
C16 C15 H15 . . 120.1 ?
C15 C16 C11 . . 122.8(3) ?
C15 C16 H16 . . 118.6 ?
C11 C16 H16 . . 118.6 ?
C12 C17 H17A . . 109.5 ?
C12 C17 H17B . . 109.5 ?
H17A C17 H17B . . 109.5 ?
C12 C17 H17C . . 109.5 ?
H17A C17 H17C . . 109.5 ?
H17B C17 H17C . . 109.5 ?
O8 C18 O9 . . 124.8(2) ?
O8 C18 C2 . . 123.7(2) ?
O9 C18 C2 . . 111.5(2) ?
C20 C19 O9 . . 108.8(3) ?
C20 C19 H19A . . 109.9 ?
O9 C19 H19A . . 109.9 ?
C20 C19 H19B . . 109.9 ?
O9 C19 H19B . . 109.9 ?
H19A C19 H19B . . 108.3 ?
C19 C20 H20A . . 109.5 ?
C19 C20 H20B . . 109.5 ?
H20A C20 H20B . . 109.5 ?
C19 C20 H20C . . 109.5 ?
H20A C20 H20C . . 109.5 ?
H20B C20 H20C . . 109.5 ?
N4 C21 C22 . . 112.3(4) ?
N4 C21 H21A . . 109.1 ?
C22 C21 H21A . . 109.2 ?
N4 C21 H21B . . 109.1 ?
C22 C21 H21B . . 109.1 ?
H21A C21 H21B . . 107.9 ?
C21 C22 H22A . . 109.5 ?
C21 C22 H22B . . 109.5 ?
H22A C22 H22B . . 109.5 ?
C21 C22 H22C . . 109.5 ?
H22A C22 H22C . . 109.5 ?
H22B C22 H22C . . 109.5 ?
N4 C23 C24 . . 112.9(3) ?
N4 C23 H23A . . 109.0 ?
C24 C23 H23A . . 109.0 ?
N4 C23 H23B . . 109.0 ?
C24 C23 H23B . . 109.0 ?
H23A C23 H23B . . 107.8 ?
C23 C24 H24A . . 109.5 ?
C23 C24 H24B . . 109.5 ?
H24A C24 H24B . . 109.5 ?
C23 C24 H24C . . 109.5 ?
H24A C24 H24C . . 109.5 ?
H24B C24 H24C . . 109.5 ?
N4 C25 C26 . . 114.3(3) ?
N4 C25 H25A . . 108.7 ?
C26 C25 H25A . . 108.7 ?
N4 C25 H25B . . 108.7 ?
C26 C25 H25B . . 108.7 ?
H25A C25 H25B . . 107.6 ?
C25 C26 H26A . . 109.5 ?
C25 C26 H26B . . 109.5 ?
H26A C26 H26B . . 109.5 ?
C25 C26 H26C . . 109.5 ?
H26A C26 H26C . . 109.5 ?
H26B C26 H26C . . 109.5 ?
O3 N1 O2 . . 121.7(3) ?
O3 N1 C6 . . 120.3(2) ?
O2 N1 C6 . . 118.0(3) ?
O5 N2 O4 . . 119.20(19) ?
O5 N2 C8 . . 121.4(2) ?
O4 N2 C8 . . 119.4(2) ?
O6 N3 O7 . . 123.5(4) ?
O6 N3 C9 . . 118.0(3) ?
O7 N3 C9 . . 118.4(3) ?
C23 N4 C25 . . 113.9(3) ?
C23 N4 C21 . . 111.2(3) ?
C25 N4 C21 . . 113.6(3) ?
C23 N4 H1A . . 109(2) ?
C25 N4 H1A . . 102.1(19) ?
C21 N4 H1A . . 106.2(19) ?
C18 O9 C19 . . 116.3(2) ?

loop_
_geom_bond_atom_site_label_1
_geom_bond_atom_site_label_2
_geom_bond_site_symmetry_2
_geom_bond_distance
_geom_bond_publ_flag
C1 C8 . 1.501(3) ?
C1 C9 . 1.532(3) ?
C1 C2 . 1.552(3) ?
C1 H1 . 0.9800 ?
C2 C18 . 1.530(3) ?
C2 C3 . 1.541(3) ?
C2 C10 . 1.561(3) ?
C3 O1 . 1.200(3) ?
C3 C4 . 1.504(3) ?
C4 C5 . 1.541(4) ?
C4 H4A . 0.9700 ?
C4 H4B . 0.9700 ?
C5 C6 . 1.492(4) ?
C5 C9 . 1.515(4) ?
C5 H5 . 0.9800 ?
C6 C7 . 1.352(3) ?
C6 N1 . 1.417(4) ?
C7 C8 . 1.391(3) ?
C7 H7 . 0.9300 ?
C8 N2 . 1.364(3) ?
C9 N3 . 1.522(4) ?
C9 H9 . 0.9800 ?
C10 C11 . 1.502(3) ?
C10 H10A . 0.9700 ?
C10 H10B . 0.9700 ?
C11 C12 . 1.388(3) ?
C11 C16 . 1.395(4) ?
C12 C13 . 1.403(5) ?
C12 C17 . 1.500(5) ?
C13 C14 . 1.381(6) ?
C13 H13 . 0.9300 ?
C14 C15 . 1.330(6) ?
C14 H14 . 0.9300 ?
C15 C16 . 1.350(5) ?
C15 H15 . 0.9300 ?
C16 H16 . 0.9300 ?
C17 H17A . 0.9600 ?
C17 H17B . 0.9600 ?
C17 H17C . 0.9600 ?
C18 O8 . 1.205(3) ?
C18 O9 . 1.312(3) ?
C19 C20 . 1.451(5) ?
C19 O9 . 1.460(3) ?
C19 H19A . 0.9700 ?
C19 H19B . 0.9700 ?
C20 H20A . 0.9600 ?
C20 H20B . 0.9600 ?
C20 H20C . 0.9600 ?
C21 N4 . 1.503(5) ?
C21 C22 . 1.519(6) ?
C21 H21A . 0.9700 ?
C21 H21B . 0.9700 ?
C22 H22A . 0.9600 ?
C22 H22B . 0.9600 ?
C22 H22C . 0.9600 ?
C23 N4 . 1.482(4) ?
C23 C24 . 1.493(6) ?
C23 H23A . 0.9700 ?
C23 H23B . 0.9700 ?
C24 H24A . 0.9600 ?
C24 H24B . 0.9600 ?
C24 H24C . 0.9600 ?
C25 N4 . 1.494(4) ?
C25 C26 . 1.496(5) ?
C25 H25A . 0.9700 ?
C25 H25B . 0.9700 ?
C26 H26A . 0.9600 ?
C26 H26B . 0.9600 ?
C26 H26C . 0.9600 ?
N1 O3 . 1.228(3) ?
N1 O2 . 1.234(3) ?
N2 O5 . 1.257(3) ?
N2 O4 . 1.282(3) ?
N3 O6 . 1.183(4) ?
N3 O7 . 1.192(4) ?
N4 H1A . 0.97(4) ?

loop_
_geom_hbond_atom_site_label_D
_geom_hbond_atom_site_label_H
_geom_hbond_atom_site_label_A
_geom_hbond_site_symmetry_A
_geom_hbond_distance_DH
_geom_hbond_distance_HA
_geom_hbond_distance_DA
_geom_hbond_angle_DHA
_geom_hbond_publ_flag
N4 H1A O4 2_666 0.97(4) 1.78(4) 2.740(3) 168(3) y
C17 H17A O7 1_455 0.96 2.55 3.434(5) 154 y
C10 H10B O5 . 0.97 2.43 3.244(3) 142 n
C17 H17C O8 . 0.96 2.51 3.320(5) 142 n
C25 H25A O4 . 0.97 2.58 3.516(4) 164 n

loop_
_geom_torsion_atom_site_label_1
_geom_torsion_atom_site_label_2
_geom_torsion_atom_site_label_3
_geom_torsion_atom_site_label_4
_geom_torsion_site_symmetry_1
_geom_torsion_site_symmetry_2
_geom_torsion_site_symmetry_3
_geom_torsion_site_symmetry_4
_geom_torsion
_geom_torsion_publ_flag
C8 C1 C2 C18 . . . . 177.41(18) ?
C9 C1 C2 C18 . . . . -63.5(2) ?
C8 C1 C2 C3 . . . . -63.9(2) ?
C9 C1 C2 C3 . . . . 55.2(2) ?
C8 C1 C2 C10 . . . . 58.8(2) ?
C9 C1 C2 C10 . . . . 177.86(18) ?
C18 C2 C3 O1 . . . . -116.9(2) ?
C1 C2 C3 O1 . . . . 124.8(2) ?
C10 C2 C3 O1 . . . . 3.3(3) ?
C18 C2 C3 C4 . . . . 66.9(2) ?
C1 C2 C3 C4 . . . . -51.4(2) ?
C10 C2 C3 C4 . . . . -172.89(18) ?
O1 C3 C4 C5 . . . . -123.8(3) ?
C2 C3 C4 C5 . . . . 52.4(3) ?
C3 C4 C5 C6 . . . . 63.0(3) ?
C3 C4 C5 C9 . . . . -56.7(3) ?
C9 C5 C6 C7 . . . . 27.1(3) ?
C4 C5 C6 C7 . . . . -91.7(3) ?
C9 C5 C6 N1 . . . . -151.1(2) ?
C4 C5 C6 N1 . . . . 90.1(3) ?
N1 C6 C7 C8 . . . . 178.2(2) ?
C5 C6 C7 C8 . . . . 0.0(4) ?
C6 C7 C8 N2 . . . . -170.9(2) ?
C6 C7 C8 C1 . . . . 2.6(4) ?
C9 C1 C8 N2 . . . . 142.2(2) ?
C2 C1 C8 N2 . . . . -98.2(2) ?
C9 C1 C8 C7 . . . . -31.2(3) ?
C2 C1 C8 C7 . . . . 88.3(3) ?
C6 C5 C9 N3 . . . . 66.1(3) ?
C4 C5 C9 N3 . . . . -173.18(19) ?
C6 C5 C9 C1 . . . . -55.9(3) ?
C4 C5 C9 C1 . . . . 64.9(3) ?
C8 C1 C9 C5 . . . . 57.4(3) ?
C2 C1 C9 C5 . . . . -65.0(2) ?
C8 C1 C9 N3 . . . . -66.3(3) ?
C2 C1 C9 N3 . . . . 171.2(2) ?
C18 C2 C10 C11 . . . . 26.0(3) ?
C3 C2 C10 C11 . . . . -94.5(2) ?
C1 C2 C10 C11 . . . . 144.6(2) ?
C2 C10 C11 C12 . . . . -98.6(3) ?
C2 C10 C11 C16 . . . . 81.7(3) ?
C16 C11 C12 C13 . . . . -0.5(4) ?
C10 C11 C12 C13 . . . . 179.8(2) ?
C16 C11 C12 C17 . . . . -179.4(3) ?
C10 C11 C12 C17 . . . . 0.9(4) ?
C11 C12 C13 C14 . . . . -0.2(5) ?
C17 C12 C13 C14 . . . . 178.7(3) ?
C12 C13 C14 C15 . . . . 0.7(5) ?
C13 C14 C15 C16 . . . . -0.3(5) ?
C14 C15 C16 C11 . . . . -0.5(4) ?
C12 C11 C16 C15 . . . . 0.9(4) ?
C10 C11 C16 C15 . . . . -179.4(2) ?
C3 C2 C18 O8 . . . . -150.3(2) ?
C1 C2 C18 O8 . . . . -31.8(3) ?
C10 C2 C18 O8 . . . . 87.6(3) ?
C3 C2 C18 O9 . . . . 31.3(2) ?
C1 C2 C18 O9 . . . . 149.86(19) ?
C10 C2 C18 O9 . . . . -90.7(2) ?
C7 C6 N1 O3 . . . . 4.6(4) ?
C5 C6 N1 O3 . . . . -177.1(3) ?
C7 C6 N1 O2 . . . . -175.9(3) ?
C5 C6 N1 O2 . . . . 2.4(4) ?
C7 C8 N2 O5 . . . . 171.1(2) ?
C1 C8 N2 O5 . . . . -2.4(3) ?
C7 C8 N2 O4 . . . . -8.0(3) ?
C1 C8 N2 O4 . . . . 178.4(2) ?
C5 C9 N3 O6 . . . . -162.6(4) ?
C1 C9 N3 O6 . . . . -40.0(4) ?
C5 C9 N3 O7 . . . . 20.2(4) ?
C1 C9 N3 O7 . . . . 142.8(3) ?
C24 C23 N4 C25 . . . . -63.4(4) ?
C24 C23 N4 C21 . . . . 166.6(3) ?
C26 C25 N4 C23 . . . . -65.5(4) ?
C26 C25 N4 C21 . . . . 63.3(4) ?
C22 C21 N4 C23 . . . . -168.0(3) ?
C22 C21 N4 C25 . . . . 61.9(4) ?
O8 C18 O9 C19 . . . . -2.8(4) ?
C2 C18 O9 C19 . . . . 175.5(2) ?
C20 C19 O9 C18 . . . . -159.9(3) ?
